data_7048509
loop_
_publ_author_name
'Caron, Elise'
'Brown, Christopher M.'
'Hean, Duane'
'Wolf, Michael O.'

_publ_section_title
;
 Variable oxidation state sulfur-bridged bithiazole ligands tune the
 electronic properties of ruthenium(ii) and copper(i) complexes.
;
_journal_issue 4
_journal_name_full 'Dalton transactions (Cambridge, England : 2003)'
_journal_page_first 1263
_journal_page_last 1274
_journal_paper_doi 10.1039/c8dt04588g
_journal_volume 48
_journal_year 2019
_chemical_formula_moiety 'C6 H4 N2 S3'
_chemical_formula_sum 'C6 H4 N2 S3'
_chemical_formula_weight 200.29
_space_group_crystal_system monoclinic
_space_group_IT_number 9
_space_group_name_Hall 'C -2yc'
_space_group_name_H-M_alt 'C 1 c 1'
_symmetry_space_group_name_Hall 'C -2yc'
_symmetry_space_group_name_H-M 'C 1 c 1'
_atom_sites_solution_hydrogens geom
_atom_sites_solution_primary direct
_audit_creation_date 2018-08-07
_audit_creation_method
;
Olex2 1.2
(compiled 2018.05.29 svn.r3508 for OlexSys, GUI svn.r5506)
;
_audit_update_record
;
2018-08-20 deposited with the CCDC.
2018-12-14 downloaded from the CCDC.
;
_cell_angle_alpha 90
_cell_angle_beta 93.100(5)
_cell_angle_gamma 90
_cell_formula_units_Z 4
_cell_length_a 5.1947(7)
_cell_length_b 13.717(2)
_cell_length_c 10.9339(16)
_cell_measurement_reflns_used 6699
_cell_measurement_temperature 100.15
_cell_measurement_theta_max 28.329
_cell_measurement_theta_min 2.970
_cell_volume 777.96(19)
_computing_cell_refinement 'SAINT V8.38A (?, 2016)'
_computing_data_reduction 'SAINT V8.38A (?, 2016)'
_computing_molecular_graphics 'Olex2 (Dolomanov et al., 2009)'
_computing_publication_material 'Olex2 (Dolomanov et al., 2009)'
_computing_structure_refinement 'ShelXL (Sheldrick, 2015)'
_computing_structure_solution 'ShelXS (Sheldrick, 2008)'
_diffrn_ambient_temperature 100.15
_diffrn_measured_fraction_theta_full 0.999
_diffrn_measured_fraction_theta_max 0.997
_diffrn_measurement_device_type 'Bruker APEX-II CCD'
_diffrn_measurement_method '\f and \w scans'
_diffrn_radiation_type MoK\a
_diffrn_radiation_wavelength 0.71073
_diffrn_reflns_av_R_equivalents 0.1098
_diffrn_reflns_av_unetI/netI 0.0523
_diffrn_reflns_Laue_measured_fraction_full 0.999
_diffrn_reflns_Laue_measured_fraction_max 0.997
_diffrn_reflns_limit_h_max 6
_diffrn_reflns_limit_h_min -6
_diffrn_reflns_limit_k_max 17
_diffrn_reflns_limit_k_min -18
_diffrn_reflns_limit_l_max 14
_diffrn_reflns_limit_l_min -14
_diffrn_reflns_number 6801
_diffrn_reflns_point_group_measured_fraction_full 0.963
_diffrn_reflns_point_group_measured_fraction_max 0.943
_diffrn_reflns_theta_full 25.242
_diffrn_reflns_theta_max 28.330
_diffrn_reflns_theta_min 2.970
_diffrn_standards_number 0
_exptl_absorpt_coefficient_mu 0.878
_exptl_absorpt_correction_T_max 0.7457
_exptl_absorpt_correction_T_min 0.6561
_exptl_absorpt_correction_type multi-scan
_exptl_absorpt_process_details
'SADABS-2016/2 (Bruker,2016/2) was used for absorption correction. wR2(int) was 0.1442 before and 0.0514 after correction. The Ratio of minimum to maximum transmission is 0.8798. The \l/2 correction factor is Not present.'
_exptl_crystal_colour colourless
_exptl_crystal_colour_primary colourless
_exptl_crystal_density_diffrn 1.710
_exptl_crystal_description plate
_exptl_crystal_F_000 408
_exptl_crystal_size_max 0.499
_exptl_crystal_size_mid 0.401
_exptl_crystal_size_min 0.201
_refine_diff_density_max 0.747
_refine_diff_density_min -0.461
_refine_diff_density_rms 0.094
_refine_ls_abs_structure_details
;
 Classical Flack method preferred over Parsons because s.u. lower.
;
_refine_ls_abs_structure_Flack -0.08(12)
_refine_ls_extinction_method none
_refine_ls_goodness_of_fit_ref 1.056
_refine_ls_hydrogen_treatment constr
_refine_ls_matrix_type full
_refine_ls_number_parameters 100
_refine_ls_number_reflns 1822
_refine_ls_number_restraints 2
_refine_ls_restrained_S_all 1.055
_refine_ls_R_factor_all 0.0344
_refine_ls_R_factor_gt 0.0344
_refine_ls_shift/su_max 0.000
_refine_ls_shift/su_mean 0.000
_refine_ls_structure_factor_coef Fsqd
_refine_ls_weighting_details 'w=1/[\s^2^(Fo^2^)+(0.0650P)^2^+0.1821P] where P=(Fo^2^+2Fc^2^)/3'
_refine_ls_weighting_scheme calc
_refine_ls_wR_factor_gt 0.0878
_refine_ls_wR_factor_ref 0.0879
_reflns_Friedel_coverage 0.882
_reflns_Friedel_fraction_full 0.926
_reflns_Friedel_fraction_max 0.888
_reflns_number_gt 1813
_reflns_number_total 1822
_reflns_threshold_expression 'I > 2\s(I)'
_cod_data_source_file c8dt04588g2.cif
_cod_data_source_block mw309_s_a
_cod_depositor_comments 'Adding full bibliography for 7048509--7048517.cif.'
_cod_original_cell_volume 778.0(2)
_cod_database_code 7048509
_shelx_shelxl_version_number 2017/1
_shelx_space_group_comment
;
The symmetry employed for this shelxl refinement is uniquely defined
by the following loop, which should always be used as a source of
symmetry information in preference to the above space-group names.
They are only intended as comments.
;
_shelx_estimated_absorpt_t_max 0.843
_shelx_estimated_absorpt_t_min 0.669
_olex2_refinement_description
;
1. Fixed Uiso
 At 1.2 times of:
  All C(H) groups
2.a Aromatic/amide H refined with riding coordinates:
 C2(H2), C3(H3), C5(H5), C6(H6)
;
_olex2_submission_special_instructions 'No special instructions were received'

loop_
_space_group_symop_operation_xyz
'x, y, z'
'x, -y, z+1/2'
'x+1/2, y+1/2, z'
'x+1/2, -y+1/2, z+1/2'

loop_
_atom_site_label
_atom_site_type_symbol
_atom_site_fract_x
_atom_site_fract_y
_atom_site_fract_z
_atom_site_U_iso_or_equiv
_atom_site_adp_type
_atom_site_occupancy
_atom_site_site_symmetry_order
_atom_site_calc_flag
_atom_site_refinement_flags_posn
S1 S 0.20405(14) 0.56028(6) 0.49849(8) 0.0161(2) Uani 1 1 d .
S2 S 0.64425(13) 0.71090(5) 0.53929(7) 0.0137(2) Uani 1 1 d .
S3 S 0.60616(13) 0.40328(5) 0.46666(8) 0.0147(2) Uani 1 1 d .
N1 N 0.2645(5) 0.69095(19) 0.6789(3) 0.0137(5) Uani 1 1 d .
N2 N 0.5404(6) 0.5465(2) 0.3170(3) 0.0160(6) Uani 1 1 d .
C1 C 0.3636(6) 0.6547(2) 0.5813(3) 0.0115(5) Uani 1 1 d .
C2 C 0.4160(6) 0.7670(2) 0.7246(3) 0.0142(6) Uani 1 1 d .
H2 H 0.373198 0.802683 0.795154 0.017 Uiso 1 1 calc R
C3 C 0.6288(6) 0.7878(2) 0.6632(3) 0.0140(6) Uani 1 1 d .
H3 H 0.750881 0.837189 0.685058 0.017 Uiso 1 1 calc R
C4 C 0.4572(6) 0.5101(2) 0.4175(3) 0.0127(5) Uani 1 1 d .
C5 C 0.7337(6) 0.4889(2) 0.2757(3) 0.0153(6) Uani 1 1 d .
H5 H 0.819434 0.504482 0.203697 0.018 Uiso 1 1 calc R
C6 C 0.7960(7) 0.4081(2) 0.3436(3) 0.0144(6) Uani 1 1 d .
H6 H 0.924485 0.361733 0.325473 0.017 Uiso 1 1 calc R

loop_
_atom_site_aniso_label
_atom_site_aniso_U_11
_atom_site_aniso_U_22
_atom_site_aniso_U_33
_atom_site_aniso_U_23
_atom_site_aniso_U_13
_atom_site_aniso_U_12
S1 0.0103(4) 0.0129(4) 0.0253(4) -0.0072(3) 0.0038(3) -0.0028(2)
S2 0.0124(3) 0.0111(3) 0.0180(3) -0.0028(2) 0.0056(3) -0.0031(2)
S3 0.0169(4) 0.0083(3) 0.0191(3) 0.0020(2) 0.0025(3) 0.0008(2)
N1 0.0124(12) 0.0101(11) 0.0189(13) -0.0010(10) 0.0032(10) 0.0001(9)
N2 0.0189(15) 0.0098(11) 0.0193(12) 0.0007(9) 0.0010(11) 0.0022(9)
C1 0.0098(12) 0.0063(11) 0.0184(14) -0.0003(10) 0.0012(11) 0.0005(9)
C2 0.0167(15) 0.0083(14) 0.0178(14) -0.0020(10) 0.0030(12) 0.0027(11)
C3 0.0163(15) 0.0082(13) 0.0176(14) -0.0019(9) 0.0024(12) -0.0006(10)
C4 0.0120(12) 0.0082(12) 0.0178(13) -0.0029(10) 0.0009(11) -0.0005(10)
C5 0.0156(13) 0.0141(13) 0.0166(13) -0.0020(11) 0.0046(11) -0.0006(11)
C6 0.0130(14) 0.0100(13) 0.0203(15) -0.0041(10) 0.0016(13) -0.0016(10)

loop_
_atom_type_symbol
_atom_type_description
_atom_type_scat_dispersion_real
_atom_type_scat_dispersion_imag
_atom_type_scat_source
C C 0.0033 0.0016 'International Tables Vol C Tables 4.2.6.8 and 6.1.1.4'
H H 0.0000 0.0000 'International Tables Vol C Tables 4.2.6.8 and 6.1.1.4'
N N 0.0061 0.0033 'International Tables Vol C Tables 4.2.6.8 and 6.1.1.4'
S S 0.1246 0.1234 'International Tables Vol C Tables 4.2.6.8 and 6.1.1.4'

loop_
_geom_angle_atom_site_label_1
_geom_angle_atom_site_label_2
_geom_angle_atom_site_label_3
_geom_angle
C1 S1 C4 101.66(14)
C3 S2 C1 89.33(15)
C6 S3 C4 89.44(15)
C1 N1 C2 109.9(3)
C4 N2 C5 109.8(3)
S2 C1 S1 124.76(18)
N1 C1 S1 120.3(2)
N1 C1 S2 114.9(2)
N1 C2 H2 121.9
C3 C2 N1 116.3(3)
C3 C2 H2 121.9
S2 C3 H3 125.2
C2 C3 S2 109.6(2)
C2 C3 H3 125.2
S3 C4 S1 120.48(18)
N2 C4 S1 124.4(3)
N2 C4 S3 115.1(2)
N2 C5 H5 121.8
C6 C5 N2 116.5(3)
C6 C5 H5 121.8
S3 C6 H6 125.4
C5 C6 S3 109.2(2)
C5 C6 H6 125.4

loop_
_geom_bond_atom_site_label_1
_geom_bond_atom_site_label_2
_geom_bond_distance
S1 C1 1.762(3)
S1 C4 1.764(3)
S2 C1 1.733(3)
S2 C3 1.722(3)
S3 C4 1.730(3)
S3 C6 1.712(4)
N1 C1 1.308(4)
N1 C2 1.384(4)
N2 C4 1.301(4)
N2 C5 1.373(4)
C2 H2 0.9500
C2 C3 1.354(4)
C3 H3 0.9500
C5 H5 0.9500
C5 C6 1.363(5)
C6 H6 0.9500
